data_7029471
loop_
_publ_author_name
'Loganathan, Rangasamy'
'Ramakrishnan, Sethu'
'Suresh, Eringathodi'
'Palaniandavar, Mallayan'
'Riyasdeen, Anvarbatcha'
'Akbarsha, Mohamad Abdulkadhar'

_publ_section_title
;
 Mixed ligand \m-phenoxo-bridged dinuclear copper(ii) complexes with
 diimine co-ligands: efficient chemical nuclease and protease activities
 and cytotoxicity.
;
_journal_issue 16
_journal_name_full 'Dalton transactions (Cambridge, England : 2003)'
_journal_page_first 6177
_journal_page_last 6194
_journal_paper_doi 10.1039/c3dt52518j
_journal_volume 43
_journal_year 2014
_chemical_formula_sum 'C19 H13 Cl Cu N2 O6'
_chemical_formula_weight 464.30
_chemical_name_systematic
; 
 ? 
;
_space_group_IT_number 2
_symmetry_cell_setting triclinic
_symmetry_space_group_name_Hall '-P 1'
_symmetry_space_group_name_H-M 'P -1'
_atom_sites_solution_hydrogens geom
_atom_sites_solution_primary direct
_atom_sites_solution_secondary difmap
_audit_creation_method SHELXL-97
_cell_angle_alpha 95.496(3)
_cell_angle_beta 111.093(3)
_cell_angle_gamma 97.275(3)
_cell_formula_units_Z 2
_cell_length_a 9.1505(16)
_cell_length_b 9.2236(16)
_cell_length_c 11.473(2)
_cell_measurement_reflns_used 3101
_cell_measurement_temperature 110(2)
_cell_measurement_theta_max 28.18
_cell_measurement_theta_min 2.42
_cell_volume 885.7(3)
_computing_cell_refinement 'BRUKER SMART'
_computing_data_collection 'BRUKER SMART'
_computing_data_reduction 'BRUKER SAINT'
_computing_molecular_graphics ORTEP
_computing_publication_material 'BRUKER SHELXTL'
_computing_structure_refinement 'SHELXL-97 (Sheldrick, 1997)'
_computing_structure_solution 'SHELXS-97 (Sheldrick, 1990)'
_diffrn_ambient_temperature 110(2)
_diffrn_measured_fraction_theta_full 0.974
_diffrn_measured_fraction_theta_max 0.974
_diffrn_measurement_device_type 'BRUKER SMART APEX CCD DIFFRACTOMETER'
_diffrn_measurement_method 'OMEGA-PHI SCAN'
_diffrn_radiation_monochromator graphite
_diffrn_radiation_source 'fine-focus sealed tube'
_diffrn_radiation_type MoK\a
_diffrn_radiation_wavelength 0.71073
_diffrn_reflns_av_R_equivalents 0.0271
_diffrn_reflns_av_unetI/netI 0.0468
_diffrn_reflns_limit_h_max 11
_diffrn_reflns_limit_h_min -11
_diffrn_reflns_limit_k_max 11
_diffrn_reflns_limit_k_min -11
_diffrn_reflns_limit_l_max 14
_diffrn_reflns_limit_l_min -14
_diffrn_reflns_number 7344
_diffrn_reflns_theta_full 27.00
_diffrn_reflns_theta_max 27.00
_diffrn_reflns_theta_min 1.93
_exptl_absorpt_coefficient_mu 1.427
_exptl_absorpt_correction_T_max 0.9451
_exptl_absorpt_correction_T_min 0.8252
_exptl_absorpt_correction_type multi-scan
_exptl_absorpt_process_details 'BRUKER SADABS'
_exptl_crystal_colour Green
_exptl_crystal_density_diffrn 1.741
_exptl_crystal_density_method 'not measured'
_exptl_crystal_description Prism
_exptl_crystal_F_000 470
_exptl_crystal_size_max 0.14
_exptl_crystal_size_mid 0.10
_exptl_crystal_size_min 0.04
_refine_diff_density_max 0.700
_refine_diff_density_min -0.837
_refine_diff_density_rms 0.114
_refine_ls_extinction_method none
_refine_ls_goodness_of_fit_ref 1.231
_refine_ls_hydrogen_treatment mixed
_refine_ls_matrix_type full
_refine_ls_number_parameters 306
_refine_ls_number_reflns 3772
_refine_ls_number_restraints 0
_refine_ls_restrained_S_all 1.231
_refine_ls_R_factor_all 0.0656
_refine_ls_R_factor_gt 0.0596
_refine_ls_shift/su_max 0.000
_refine_ls_shift/su_mean 0.000
_refine_ls_structure_factor_coef Fsqd
_refine_ls_weighting_details 'calc w=1/[\s^2^(Fo^2^)+(0.0324P)^2^+3.0640P] where P=(Fo^2^+2Fc^2^)/3'
_refine_ls_weighting_scheme calc
_refine_ls_wR_factor_gt 0.1249
_refine_ls_wR_factor_ref 0.1272
_reflns_number_gt 3456
_reflns_number_total 3772
_reflns_threshold_expression >2sigma(I)
_cod_data_source_file c3dt52518j2.cif
_cod_data_source_block 24mprlm
_cod_depositor_comments
;
The following automatic conversions were performed:

'_symmetry_cell_setting' value 'Triclinic' changed to 'triclinic'
according to
/usr/data/users/saulius/crontab/automatic-downloads/current/RSC/lib/dictionaries/cif_core.dic
dictionary named 'cif_core.dic' version 2.4.2 from
2011-04-26.

'_exptl_absorpt_correction_type' value 'Multi-SCAN'
changed to 'multi-scan' according to
/usr/data/users/saulius/crontab/automatic-downloads/current/RSC/lib/dictionaries/cif_core.dic
dictionary named 'cif_core.dic' version 2.4.2 from 2011-04-26.

Automatic conversion script
Id: cif_fix_values 2281 2013-09-26 08:29:07Z andrius 
;
_cod_original_cell_volume 885.6(3)
_cod_original_sg_symbol_H-M P-1
_cod_database_code 7029471

loop_
_symmetry_equiv_pos_as_xyz
'x, y, z'
'-x, -y, -z'

loop_
_atom_site_label
_atom_site_type_symbol
_atom_site_fract_x
_atom_site_fract_y
_atom_site_fract_z
_atom_site_U_iso_or_equiv
_atom_site_adp_type
_atom_site_occupancy
_atom_site_symmetry_multiplicity
_atom_site_calc_flag
_atom_site_refinement_flags
Cl1 Cl -0.03225(11) 0.19303(11) 0.30768(9) 0.0149(2) Uani 1 1 d .
O1 O -0.1255(3) 0.4012(3) 0.0290(3) 0.0161(6) Uani 1 1 d .
O2 O 0.1024(3) 0.2406(3) -0.0043(3) 0.0158(6) Uani 1 1 d .
O3 O 0.0713(4) 0.2098(3) 0.2369(3) 0.0221(7) Uani 1 1 d .
O4 O 0.0281(4) 0.0995(4) 0.3999(3) 0.0269(8) Uani 1 1 d .
O5 O -0.0331(4) 0.3358(3) 0.3689(3) 0.0246(7) Uani 1 1 d .
O6 O -0.1898(4) 0.1283(4) 0.2220(3) 0.0350(9) Uani 1 1 d .
Cu1 Cu 0.09729(6) 0.40599(5) 0.11302(5) 0.01236(15) Uani 1 1 d .
N1 N 0.1151(4) 0.5721(4) 0.2451(3) 0.0133(7) Uani 1 1 d .
N2 N 0.3339(4) 0.4373(4) 0.2057(3) 0.0142(7) Uani 1 1 d .
C1 C 0.0001(5) 0.6367(5) 0.2617(4) 0.0175(9) Uani 1 1 d .
C2 C 0.0331(6) 0.7574(5) 0.3557(4) 0.0207(9) Uani 1 1 d .
C3 C 0.1865(6) 0.8110(5) 0.4350(4) 0.0215(9) Uani 1 1 d .
C4 C 0.3103(5) 0.7439(5) 0.4217(4) 0.0178(9) Uani 1 1 d .
C5 C 0.2676(5) 0.6234(5) 0.3242(4) 0.0155(8) Uani 1 1 d .
C6 C 0.4768(6) 0.7895(5) 0.5002(4) 0.0255(10) Uani 1 1 d .
C7 C 0.5879(6) 0.7171(5) 0.4822(5) 0.0249(10) Uani 1 1 d .
C8 C 0.5475(5) 0.5953(5) 0.3823(4) 0.0189(9) Uani 1 1 d .
C9 C 0.3859(5) 0.5501(4) 0.3038(4) 0.0144(8) Uani 1 1 d .
C10 C 0.6564(5) 0.5159(5) 0.3568(4) 0.0233(10) Uani 1 1 d .
C11 C 0.6029(5) 0.4023(5) 0.2568(5) 0.0227(10) Uani 1 1 d .
C12 C 0.4398(5) 0.3654(5) 0.1829(4) 0.0176(9) Uani 1 1 d .
H12 H 0.4048 0.2880 0.1158 0.021 Uiso 1 1 calc R
C13 C -0.2265(5) 0.2806(4) -0.0355(4) 0.0141(8) Uani 1 1 d .
C14 C -0.3893(5) 0.2746(5) -0.0599(4) 0.0176(9) Uani 1 1 d .
H14 H -0.4231 0.3556 -0.0291 0.021 Uiso 1 1 calc R
C15 C -0.4993(5) 0.1521(5) -0.1280(4) 0.0220(9) Uani 1 1 d .
C16 C -0.4540(5) 0.0287(5) -0.1785(5) 0.0241(10) Uani 1 1 d .
C17 C -0.2975(5) 0.0313(5) -0.1587(4) 0.0194(9) Uani 1 1 d .
C18 C -0.1803(5) 0.1544(5) -0.0873(4) 0.0153(8) Uani 1 1 d .
C19 C -0.0188(5) 0.1479(5) -0.0705(4) 0.0166(9) Uani 1 1 d .
H6 H 0.496(5) 0.868(5) 0.562(4) 0.016(12) Uiso 1 1 d .
H2 H -0.050(5) 0.797(5) 0.361(4) 0.014(11) Uiso 1 1 d .
H15 H -0.607(6) 0.147(5) -0.142(4) 0.020(12) Uiso 1 1 d .
H11 H 0.670(6) 0.347(6) 0.242(5) 0.023(13) Uiso 1 1 d .
H17 H -0.259(5) -0.044(5) -0.187(4) 0.011(11) Uiso 1 1 d .
H1 H -0.101(6) 0.599(5) 0.210(5) 0.022(13) Uiso 1 1 d .
H16 H -0.527(6) -0.056(6) -0.221(5) 0.022(13) Uiso 1 1 d .
H10 H 0.761(7) 0.538(6) 0.402(5) 0.030(14) Uiso 1 1 d .
H7 H 0.686(7) 0.748(6) 0.522(5) 0.035(15) Uiso 1 1 d .
H3 H 0.209(7) 0.889(7) 0.492(6) 0.041(17) Uiso 1 1 d .
H18 H -0.006(6) 0.063(6) -0.115(5) 0.029(14) Uiso 1 1 d .

loop_
_atom_site_aniso_label
_atom_site_aniso_U_11
_atom_site_aniso_U_22
_atom_site_aniso_U_33
_atom_site_aniso_U_23
_atom_site_aniso_U_13
_atom_site_aniso_U_12
Cl1 0.0131(5) 0.0154(5) 0.0172(5) 0.0040(4) 0.0067(4) 0.0018(4)
O1 0.0121(14) 0.0141(14) 0.0187(15) -0.0010(12) 0.0035(12) -0.0002(11)
O2 0.0158(14) 0.0170(15) 0.0133(14) 0.0016(12) 0.0043(12) 0.0025(12)
O3 0.0247(17) 0.0247(17) 0.0242(17) 0.0079(13) 0.0160(14) 0.0068(14)
O4 0.0341(19) 0.0245(17) 0.0330(19) 0.0142(15) 0.0201(16) 0.0135(15)
O5 0.0322(18) 0.0176(16) 0.0294(18) 0.0030(13) 0.0171(15) 0.0074(14)
O6 0.0144(16) 0.042(2) 0.037(2) -0.0045(17) 0.0028(15) -0.0068(15)
Cu1 0.0088(2) 0.0123(3) 0.0138(3) -0.00091(18) 0.00274(18) 0.00095(18)
N1 0.0129(16) 0.0127(17) 0.0141(17) 0.0019(13) 0.0049(13) 0.0019(13)
N2 0.0126(17) 0.0146(17) 0.0154(17) 0.0048(14) 0.0047(13) 0.0022(13)
C1 0.015(2) 0.019(2) 0.019(2) 0.0035(17) 0.0071(17) 0.0029(17)
C2 0.024(2) 0.021(2) 0.024(2) 0.0062(18) 0.0155(19) 0.0097(19)
C3 0.030(2) 0.018(2) 0.017(2) -0.0004(18) 0.0092(19) 0.0046(19)
C4 0.023(2) 0.015(2) 0.012(2) 0.0002(16) 0.0055(17) -0.0035(17)
C5 0.017(2) 0.015(2) 0.014(2) 0.0041(16) 0.0051(16) -0.0003(16)
C6 0.029(3) 0.022(2) 0.017(2) -0.0022(19) 0.0029(19) -0.006(2)
C7 0.014(2) 0.026(3) 0.024(2) 0.0037(19) -0.0022(18) -0.0052(19)
C8 0.013(2) 0.022(2) 0.018(2) 0.0083(17) 0.0017(17) -0.0001(17)
C9 0.0108(19) 0.014(2) 0.018(2) 0.0057(16) 0.0042(16) 0.0010(15)
C10 0.012(2) 0.030(3) 0.025(2) 0.012(2) 0.0030(18) 0.0005(18)
C11 0.015(2) 0.027(2) 0.032(3) 0.012(2) 0.0112(19) 0.0092(19)
C12 0.018(2) 0.016(2) 0.022(2) 0.0055(17) 0.0093(17) 0.0041(17)
C13 0.017(2) 0.012(2) 0.0117(19) 0.0016(15) 0.0043(16) 0.0026(16)
C14 0.013(2) 0.018(2) 0.021(2) 0.0028(17) 0.0058(17) 0.0034(16)
C15 0.014(2) 0.029(3) 0.023(2) 0.0067(19) 0.0068(18) 0.0010(18)
C16 0.019(2) 0.016(2) 0.027(2) -0.0034(19) 0.0016(19) -0.0086(18)
C17 0.020(2) 0.015(2) 0.022(2) 0.0019(17) 0.0074(18) 0.0009(18)
C18 0.017(2) 0.015(2) 0.0120(19) 0.0019(16) 0.0040(16) 0.0014(16)
C19 0.021(2) 0.014(2) 0.013(2) 0.0033(16) 0.0043(17) 0.0039(17)

loop_
_atom_type_symbol
_atom_type_description
_atom_type_scat_dispersion_real
_atom_type_scat_dispersion_imag
_atom_type_scat_source
C C 0.0033 0.0016 'International Tables Vol C Tables 4.2.6.8 and 6.1.1.4'
H H 0.0000 0.0000 'International Tables Vol C Tables 4.2.6.8 and 6.1.1.4'
N N 0.0061 0.0033 'International Tables Vol C Tables 4.2.6.8 and 6.1.1.4'
O O 0.0106 0.0060 'International Tables Vol C Tables 4.2.6.8 and 6.1.1.4'
Cl Cl 0.1484 0.1585 'International Tables Vol C Tables 4.2.6.8 and 6.1.1.4'
Cu Cu 0.3201 1.2651 'International Tables Vol C Tables 4.2.6.8 and 6.1.1.4'

loop_
_geom_angle_atom_site_label_1
_geom_angle_atom_site_label_2
_geom_angle_atom_site_label_3
_geom_angle
O4 Cl1 O6 110.4(2)
O4 Cl1 O5 110.0(2)
O6 Cl1 O5 109.9(2)
O4 Cl1 O3 108.45(19)
O6 Cl1 O3 109.0(2)
O5 Cl1 O3 109.04(19)
C13 O1 Cu1 123.5(3)
C19 O2 Cu1 122.7(3)
Cl1 O3 Cu1 127.21(18)
O1 Cu1 O2 93.72(12)
O1 Cu1 N1 92.22(13)
O2 Cu1 N1 173.87(13)
O1 Cu1 N2 173.16(13)
O2 Cu1 N2 91.91(13)
N1 Cu1 N2 82.26(14)
O1 Cu1 O3 95.83(12)
O2 Cu1 O3 82.35(11)
N1 Cu1 O3 95.57(12)
N2 Cu1 O3 88.76(12)
C1 N1 C5 118.8(4)
C1 N1 Cu1 128.8(3)
C5 N1 Cu1 112.4(3)
C12 N2 C9 118.6(4)
C12 N2 Cu1 129.2(3)
C9 N2 Cu1 112.2(3)
N1 C1 C2 121.9(4)
N1 C1 H1 118(3)
C2 C1 H1 120(3)
C3 C2 C1 119.8(4)
C3 C2 H2 123(3)
C1 C2 H2 117(3)
C2 C3 C4 119.8(4)
C2 C3 H3 121(4)
C4 C3 H3 119(4)
C3 C4 C5 117.0(4)
C3 C4 C6 125.0(4)
C5 C4 C6 118.0(4)
N1 C5 C4 122.7(4)
N1 C5 C9 116.8(4)
C4 C5 C9 120.5(4)
C7 C6 C4 121.1(4)
C7 C6 H6 126(3)
C4 C6 H6 113(3)
C6 C7 C8 121.9(4)
C6 C7 H7 122(4)
C8 C7 H7 116(4)
C10 C8 C9 117.0(4)
C10 C8 C7 125.1(4)
C9 C8 C7 117.9(4)
N2 C9 C8 123.1(4)
N2 C9 C5 116.3(4)
C8 C9 C5 120.6(4)
C11 C10 C8 119.6(4)
C11 C10 H10 118(3)
C8 C10 H10 123(3)
C10 C11 C12 119.6(4)
C10 C11 H11 121(3)
C12 C11 H11 120(3)
N2 C12 C11 122.1(4)
N2 C12 H12 118.9
C11 C12 H12 118.9
O1 C13 C14 119.3(4)
O1 C13 C18 123.3(4)
C14 C13 C18 117.4(4)
C15 C14 C13 121.4(4)
C15 C14 H14 119.3
C13 C14 H14 119.3
C14 C15 C16 121.2(4)
C14 C15 H15 121(3)
C16 C15 H15 117(3)
C17 C16 C15 119.1(4)
C17 C16 H16 120(3)
C15 C16 H16 121(3)
C16 C17 C18 121.4(4)
C16 C17 H17 124(3)
C18 C17 H17 114(3)
C17 C18 C19 117.9(4)
C17 C18 C13 119.5(4)
C19 C18 C13 122.6(4)
O2 C19 C18 127.6(4)
O2 C19 H18 119(3)
C18 C19 H18 114(3)

loop_
_geom_bond_atom_site_label_1
_geom_bond_atom_site_label_2
_geom_bond_distance
Cl1 O4 1.429(3)
Cl1 O6 1.432(3)
Cl1 O5 1.435(3)
Cl1 O3 1.456(3)
O1 C13 1.315(5)
O1 Cu1 1.908(3)
O2 C19 1.251(5)
O2 Cu1 1.952(3)
O3 Cu1 2.446(3)
Cu1 N1 1.997(3)
Cu1 N2 2.007(3)
N1 C1 1.334(5)
N1 C5 1.354(5)
N2 C12 1.326(5)
N2 C9 1.357(5)
C1 C2 1.394(6)
C1 H1 0.90(5)
C2 C3 1.365(7)
C2 H2 0.91(5)
C3 C4 1.404(6)
C3 H3 0.88(6)
C4 C5 1.406(6)
C4 C6 1.445(6)
C5 C9 1.421(6)
C6 C7 1.349(7)
C6 H6 0.91(5)
C7 C8 1.434(7)
C7 H7 0.85(6)
C8 C10 1.403(7)
C8 C9 1.409(5)
C10 C11 1.374(7)
C10 H10 0.89(5)
C11 C12 1.403(6)
C11 H11 0.90(5)
C12 H12 0.9300
C13 C14 1.406(6)
C13 C18 1.435(6)
C14 C15 1.371(6)
C14 H14 0.9300
C15 C16 1.403(7)
C15 H15 0.94(5)
C16 C17 1.364(6)
C16 H16 0.92(5)
C17 C18 1.411(6)
C17 H17 0.90(5)
C18 C19 1.429(6)
C19 H18 0.94(5)
